data_1515432
loop_
_publ_author_name
'Kongprakaiwoot, Natcharee'
'Quiroz-Guzman, Mauricio'
'Oliver, Allen G.'
'Brown, Seth N.'

_publ_section_title
;
 Gauging electronic dissymmetry in bis-chelates of titanium(iv) using
 sterically and electronically variable 2,2&#x2032;-biphenoxides
;
_journal_issue 2
_journal_name_full 'Chemical Science'
_journal_page_first 331
_journal_paper_doi 10.1039/c0sc00468e
_journal_volume 2
_journal_year 2011
_chemical_formula_moiety 'C50 H44 O6 Ti, 0.5 (C6 H14)'
_chemical_formula_sum 'C53 H51 O6 Ti'
_chemical_formula_weight 831.84
_chemical_name_common '(Bob)Ti(O2C12H4Me4) . 0.5 C6H14'
_chemical_name_systematic
;
(2,2'-Biphenylbis(4-p-tolyl-2,4-butanedionato))-
(3,3',5,5'-tetramethylbiphenyl-2,2'-diolato)titanium(IV)
hemihexane solvate
;
_space_group_IT_number 2
_symmetry_cell_setting triclinic
_symmetry_space_group_name_Hall '-P 1'
_symmetry_space_group_name_H-M 'P -1'
_atom_sites_solution_hydrogens geom
_atom_sites_solution_primary direct
_atom_sites_solution_secondary difmap
_audit_creation_method SHELXL-97
_cell_angle_alpha 87.903(2)
_cell_angle_beta 87.712(3)
_cell_angle_gamma 88.606(2)
_cell_formula_units_Z 2
_cell_length_a 9.5360(15)
_cell_length_b 10.7745(17)
_cell_length_c 21.214(3)
_cell_measurement_reflns_used 1462
_cell_measurement_temperature 150(2)
_cell_measurement_theta_max 20.88
_cell_measurement_theta_min 4.22
_cell_volume 2175.9(6)
_computing_cell_refinement 'APEX2/SAINT (Bruker, 2004)'
_computing_data_collection 'APEX2 (Bruker, 2004)'
_computing_data_reduction 'SAINT/XPREP (Bruker, 2004; Sheldrick, 2003)'
_computing_molecular_graphics 'XP (Sheldrick, 1998)'
_computing_publication_material 'XCIF (Sheldrick, 2001)'
_computing_structure_refinement 'XL (Sheldrick, 2001)'
_computing_structure_solution 'XS (Sheldrick, 2001)'
_diffrn_ambient_temperature 150(2)
_diffrn_detector_area_resol_mean 8.33
_diffrn_measured_fraction_theta_full 0.991
_diffrn_measured_fraction_theta_max 0.991
_diffrn_measurement_device_type 'Bruker APEX-II CCD'
_diffrn_measurement_method '\f and \w scans'
_diffrn_radiation_monochromator graphite
_diffrn_radiation_source 'fine-focus sealed tube'
_diffrn_radiation_type synchrotron
_diffrn_radiation_wavelength 0.77490
_diffrn_reflns_av_R_equivalents 0.0619
_diffrn_reflns_av_sigmaI/netI 0.0551
_diffrn_reflns_limit_h_max 8
_diffrn_reflns_limit_h_min -8
_diffrn_reflns_limit_k_max 9
_diffrn_reflns_limit_k_min -9
_diffrn_reflns_limit_l_max 19
_diffrn_reflns_limit_l_min -19
_diffrn_reflns_number 11691
_diffrn_reflns_theta_full 20.99
_diffrn_reflns_theta_max 20.99
_diffrn_reflns_theta_min 3.99
_exptl_absorpt_coefficient_mu 0.274
_exptl_absorpt_correction_T_max 0.9973
_exptl_absorpt_correction_T_min 0.9891
_exptl_absorpt_correction_type numerical
_exptl_absorpt_process_details
;
Blessing, R. H. (1995) Acta Cryst. A51, 33-38.

Sheldrick, G. M. (2004) SADABS, University of G\"ottingen, Germany.
;
_exptl_crystal_colour red
_exptl_crystal_density_diffrn 1.270
_exptl_crystal_density_method 'not measured'
_exptl_crystal_description plate
_exptl_crystal_F_000 878
_exptl_crystal_recrystallization_method
;
Crystals were deposited from a saturated solution of the complex
in hexane at room temperature.
;
_exptl_crystal_size_max 0.04
_exptl_crystal_size_mid 0.03
_exptl_crystal_size_min 0.01
_refine_diff_density_max 0.198
_refine_diff_density_min -0.197
_refine_diff_density_rms 0.039
_refine_ls_extinction_method none
_refine_ls_goodness_of_fit_ref 1.003
_refine_ls_hydrogen_treatment constr
_refine_ls_matrix_type full
_refine_ls_number_parameters 547
_refine_ls_number_reflns 3568
_refine_ls_number_restraints 0
_refine_ls_restrained_S_all 1.003
_refine_ls_R_factor_all 0.0677
_refine_ls_R_factor_gt 0.0400
_refine_ls_shift/su_max 0.000
_refine_ls_shift/su_mean 0.000
_refine_ls_structure_factor_coef Fsqd
_refine_ls_weighting_details 'calc w=1/[\s^2^(Fo^2^)+(0.0575P)^2^+0.4964P] where P=(Fo^2^+2Fc^2^)/3'
_refine_ls_weighting_scheme calc
_refine_ls_wR_factor_gt 0.0927
_refine_ls_wR_factor_ref 0.1056
_reflns_number_gt 2563
_reflns_number_total 3568
_reflns_threshold_expression >2sigma(I)
_cod_data_source_file c0sc00468e.txt
_cod_data_source_block bobme4
_cod_depositor_comments
;
The following automatic conversions were performed:

'_symmetry_cell_setting' value 'Triclinic' changed to 'triclinic'
according to
/usr/data/users/saulius/automatic-downloads/retrospective/RSC/lib/dictionaries/cif_core.dic
dictionary named 'cif_core.dic' version 2.4.2 from 2011-04-26.

Automatic conversion script
Id: cif_fix_values 2281 2013-09-26 08:29:07Z andrius 
;
_cod_original_sg_symbol_H-M P-1
_cod_database_code 1515432

loop_
_symmetry_equiv_pos_as_xyz
'x, y, z'
'-x, -y, -z'

loop_
_atom_site_label
_atom_site_type_symbol
_atom_site_fract_x
_atom_site_fract_y
_atom_site_fract_z
_atom_site_U_iso_or_equiv
_atom_site_adp_type
_atom_site_occupancy
_atom_site_symmetry_multiplicity
_atom_site_calc_flag
_atom_site_refinement_flags
Ti Ti 0.63777(8) 0.88260(8) 0.75900(4) 0.0347(3) Uani 1 1 d .
O1 O 0.5609(3) 0.7657(3) 0.82922(13) 0.0355(8) Uani 1 1 d .
O2 O 0.7234(3) 0.7285(3) 0.72678(13) 0.0372(8) Uani 1 1 d .
O3 O 0.4591(3) 0.8388(3) 0.71749(13) 0.0383(8) Uani 1 1 d .
O4 O 0.5160(3) 1.0120(3) 0.79729(13) 0.0361(8) Uani 1 1 d .
O5 O 0.7090(3) 0.9762(3) 0.69140(12) 0.0331(8) Uani 1 1 d .
O6 O 0.7820(3) 0.9251(3) 0.80963(12) 0.0333(8) Uani 1 1 d .
C1 C 0.4362(4) 0.5980(4) 0.8776(2) 0.0377(13) Uani 1 1 d .
H1A H 0.4799 0.6046 0.9189 0.045 Uiso 1 1 calc R
H1B H 0.4230 0.5088 0.8706 0.045 Uiso 1 1 calc R
C2 C 0.5346(4) 0.6499(5) 0.8264(2) 0.0328(12) Uani 1 1 d .
C3 C 0.5916(5) 0.5735(4) 0.7800(2) 0.0372(12) Uani 1 1 d .
H3 H 0.5632 0.4896 0.7803 0.045 Uiso 1 1 calc R
C4 C 0.6878(5) 0.6135(5) 0.7331(2) 0.0329(12) Uani 1 1 d .
C5 C 0.2230(5) 0.7803(4) 0.7067(2) 0.0348(12) Uani 1 1 d .
H5A H 0.2253 0.8015 0.6609 0.042 Uiso 1 1 calc R
H5B H 0.1285 0.8035 0.7242 0.042 Uiso 1 1 calc R
C6 C 0.3309(5) 0.8564(4) 0.7376(2) 0.0336(12) Uani 1 1 d .
C7 C 0.2901(5) 0.9404(4) 0.7835(2) 0.0342(12) Uani 1 1 d .
H7 H 0.1939 0.9445 0.7970 0.041 Uiso 1 1 calc R
C8 C 0.3823(5) 1.0183(4) 0.8108(2) 0.0327(12) Uani 1 1 d .
C11 C 0.1957(5) 0.6514(4) 0.8333(2) 0.0306(12) Uani 1 1 d .
C12 C 0.2940(5) 0.6634(4) 0.8803(2) 0.0323(12) Uani 1 1 d .
C13 C 0.2603(5) 0.7413(5) 0.9302(2) 0.0431(13) Uani 1 1 d .
H13 H 0.3269 0.7523 0.9616 0.052 Uiso 1 1 calc R
C14 C 0.1308(6) 0.8029(5) 0.9347(2) 0.0463(14) Uani 1 1 d .
H14 H 0.1097 0.8557 0.9688 0.056 Uiso 1 1 calc R
C15 C 0.0331(5) 0.7876(4) 0.8899(2) 0.0414(13) Uani 1 1 d .
H15 H -0.0561 0.8285 0.8934 0.050 Uiso 1 1 calc R
C16 C 0.0653(5) 0.7128(4) 0.8399(2) 0.0387(13) Uani 1 1 d .
H16 H -0.0027 0.7026 0.8091 0.046 Uiso 1 1 calc R
C21 C 0.2302(4) 0.5795(5) 0.7759(2) 0.0325(12) Uani 1 1 d .
C22 C 0.2458(4) 0.6397(4) 0.7162(2) 0.0344(12) Uani 1 1 d .
C23 C 0.2842(5) 0.5699(5) 0.6646(2) 0.0437(13) Uani 1 1 d .
H23 H 0.2958 0.6101 0.6241 0.052 Uiso 1 1 calc R
C24 C 0.3061(5) 0.4423(5) 0.6707(3) 0.0486(14) Uani 1 1 d .
H24 H 0.3333 0.3963 0.6347 0.058 Uiso 1 1 calc R
C25 C 0.2886(5) 0.3822(5) 0.7286(3) 0.0450(13) Uani 1 1 d .
H25 H 0.3024 0.2947 0.7327 0.054 Uiso 1 1 calc R
C26 C 0.2504(4) 0.4504(5) 0.7810(2) 0.0373(12) Uani 1 1 d .
H26 H 0.2378 0.4089 0.8210 0.045 Uiso 1 1 calc R
C31 C 0.7569(5) 0.5285(5) 0.6877(2) 0.0366(12) Uani 1 1 d .
C32 C 0.8744(5) 0.5692(5) 0.6515(2) 0.0457(13) Uani 1 1 d .
H32 H 0.9103 0.6492 0.6575 0.055 Uiso 1 1 calc R
C33 C 0.9381(5) 0.4933(5) 0.6072(2) 0.0536(15) Uani 1 1 d .
H33 H 1.0190 0.5214 0.5838 0.064 Uiso 1 1 calc R
C34 C 0.8869(6) 0.3773(5) 0.5960(2) 0.0495(14) Uani 1 1 d .
C35 C 0.7725(6) 0.3371(5) 0.6326(3) 0.0527(15) Uani 1 1 d .
H35 H 0.7368 0.2571 0.6263 0.063 Uiso 1 1 calc R
C36 C 0.7084(5) 0.4107(5) 0.6783(2) 0.0480(14) Uani 1 1 d .
H36 H 0.6309 0.3802 0.7033 0.058 Uiso 1 1 calc R
C37 C 0.9550(6) 0.2975(5) 0.5457(2) 0.0718(18) Uani 1 1 d .
H37A H 0.9382 0.2098 0.5566 0.108 Uiso 1 1 calc R
H37B H 1.0562 0.3115 0.5431 0.108 Uiso 1 1 calc R
H37C H 0.9147 0.3196 0.5049 0.108 Uiso 1 1 calc R
C41 C 0.3376(5) 1.1129(4) 0.8571(2) 0.0332(12) Uani 1 1 d .
C42 C 0.4378(5) 1.1906(4) 0.8800(2) 0.0375(13) Uani 1 1 d .
H42 H 0.5314 1.1866 0.8630 0.045 Uiso 1 1 calc R
C43 C 0.4031(5) 1.2725(4) 0.9265(2) 0.0403(13) Uani 1 1 d .
H43 H 0.4744 1.3223 0.9417 0.048 Uiso 1 1 calc R
C44 C 0.2682(5) 1.2848(4) 0.9517(2) 0.0362(12) Uani 1 1 d .
C45 C 0.1669(5) 1.2103(4) 0.9281(2) 0.0377(12) Uani 1 1 d .
H45 H 0.0728 1.2177 0.9442 0.045 Uiso 1 1 calc R
C46 C 0.1991(5) 1.1250(4) 0.8816(2) 0.0364(12) Uani 1 1 d .
H46 H 0.1277 1.0753 0.8664 0.044 Uiso 1 1 calc R
C47 C 0.2306(5) 1.3757(5) 1.0022(2) 0.0547(15) Uani 1 1 d .
H47A H 0.2568 1.3400 1.0433 0.082 Uiso 1 1 calc R
H47B H 0.1293 1.3935 1.0029 0.082 Uiso 1 1 calc R
H47C H 0.2812 1.4529 0.9932 0.082 Uiso 1 1 calc R
C51 C 0.9310(5) 1.0677(4) 0.7109(2) 0.0306(12) Uani 1 1 d .
C52 C 0.8455(5) 0.9988(4) 0.6734(2) 0.0292(11) Uani 1 1 d .
C53 C 0.8950(5) 0.9552(4) 0.6152(2) 0.0328(12) Uani 1 1 d .
C54 C 1.0335(5) 0.9800(4) 0.5955(2) 0.0371(12) Uani 1 1 d .
H54 H 1.0692 0.9482 0.5567 0.045 Uiso 1 1 calc R
C55 C 1.1204(5) 1.0491(4) 0.6305(2) 0.0334(12) Uani 1 1 d .
C56 C 1.0670(5) 1.0924(4) 0.6874(2) 0.0323(12) Uani 1 1 d .
H56 H 1.1253 1.1410 0.7116 0.039 Uiso 1 1 calc R
C57 C 0.7985(5) 0.8859(4) 0.5746(2) 0.0459(13) Uani 1 1 d .
H57A H 0.7234 0.9424 0.5601 0.069 Uiso 1 1 calc R
H57B H 0.7575 0.8163 0.5994 0.069 Uiso 1 1 calc R
H57C H 0.8522 0.8542 0.5380 0.069 Uiso 1 1 calc R
C58 C 1.2703(5) 1.0766(4) 0.6081(2) 0.0453(13) Uani 1 1 d .
H58A H 1.2800 1.1664 0.6009 0.068 Uiso 1 1 calc R
H58B H 1.2925 1.0343 0.5687 0.068 Uiso 1 1 calc R
H58C H 1.3351 1.0468 0.6403 0.068 Uiso 1 1 calc R
C61 C 0.8819(4) 1.1190(4) 0.7730(2) 0.0301(12) Uani 1 1 d .
C62 C 0.8161(4) 1.0451(4) 0.8209(2) 0.0289(11) Uani 1 1 d .
C63 C 0.7824(4) 1.0909(5) 0.8800(2) 0.0328(12) Uani 1 1 d .
C64 C 0.8112(4) 1.2148(5) 0.8896(2) 0.0343(12) Uani 1 1 d .
H64 H 0.7871 1.2476 0.9297 0.041 Uiso 1 1 calc R
C65 C 0.8734(4) 1.2928(4) 0.8436(2) 0.0338(12) Uani 1 1 d .
C66 C 0.9090(4) 1.2411(4) 0.7858(2) 0.0344(12) Uani 1 1 d .
H66 H 0.9537 1.2917 0.7537 0.041 Uiso 1 1 calc R
C67 C 0.7131(5) 1.0094(4) 0.9312(2) 0.0429(13) Uani 1 1 d .
H67A H 0.6389 0.9620 0.9132 0.064 Uiso 1 1 calc R
H67B H 0.6722 1.0615 0.9645 0.064 Uiso 1 1 calc R
H67C H 0.7833 0.9519 0.9492 0.064 Uiso 1 1 calc R
C68 C 0.8998(5) 1.4263(4) 0.8561(2) 0.0441(13) Uani 1 1 d .
H68A H 0.8148 1.4645 0.8752 0.066 Uiso 1 1 calc R
H68B H 0.9249 1.4708 0.8163 0.066 Uiso 1 1 calc R
H68C H 0.9769 1.4307 0.8851 0.066 Uiso 1 1 calc R
C71 C 0.4450(6) 0.7917(6) 0.5134(3) 0.091(2) Uani 1 1 d .
H71A H 0.5050 0.8587 0.5255 0.136 Uiso 1 1 calc R
H71B H 0.3644 0.7851 0.5434 0.136 Uiso 1 1 calc R
H71C H 0.4116 0.8098 0.4709 0.136 Uiso 1 1 calc R
C72 C 0.5252(6) 0.6747(6) 0.5142(3) 0.085(2) Uani 1 1 d .
H72A H 0.6070 0.6860 0.4845 0.103 Uiso 1 1 calc R
H72B H 0.5627 0.6629 0.5569 0.103 Uiso 1 1 calc R
C73 C 0.4615(6) 0.5586(5) 0.4993(3) 0.0700(17) Uani 1 1 d .
H73A H 0.3786 0.5484 0.5284 0.084 Uiso 1 1 calc R
H73B H 0.4254 0.5703 0.4563 0.084 Uiso 1 1 calc R

loop_
_atom_site_aniso_label
_atom_site_aniso_U_11
_atom_site_aniso_U_22
_atom_site_aniso_U_33
_atom_site_aniso_U_23
_atom_site_aniso_U_13
_atom_site_aniso_U_12
Ti 0.0358(5) 0.0324(6) 0.0363(6) -0.0091(4) 0.0038(4) -0.0079(4)
O1 0.0399(19) 0.030(2) 0.0368(19) -0.0100(16) 0.0029(15) -0.0075(16)
O2 0.0414(19) 0.032(2) 0.039(2) -0.0107(16) 0.0064(15) -0.0077(17)
O3 0.040(2) 0.037(2) 0.038(2) -0.0089(16) 0.0039(17) -0.0093(17)
O4 0.033(2) 0.035(2) 0.040(2) -0.0066(16) 0.0064(16) -0.0069(16)
O5 0.033(2) 0.0338(19) 0.0327(18) -0.0057(15) -0.0001(15) -0.0095(15)
O6 0.0347(18) 0.031(2) 0.0347(19) -0.0048(15) 0.0008(14) -0.0079(16)
C1 0.039(3) 0.038(3) 0.037(3) 0.000(3) -0.004(3) -0.010(3)
C2 0.027(3) 0.037(4) 0.034(3) -0.004(3) -0.003(3) -0.005(3)
C3 0.040(3) 0.029(3) 0.043(3) -0.002(3) 0.001(3) -0.009(3)
C4 0.032(3) 0.029(4) 0.040(3) -0.008(3) -0.009(3) -0.004(3)
C5 0.040(3) 0.032(3) 0.034(3) -0.005(2) -0.008(2) -0.005(2)
C6 0.037(3) 0.029(3) 0.035(3) 0.006(3) -0.005(3) -0.009(3)
C7 0.038(3) 0.027(3) 0.038(3) 0.000(3) -0.001(3) -0.006(3)
C8 0.040(4) 0.027(3) 0.032(3) 0.000(3) -0.001(3) -0.008(3)
C11 0.036(3) 0.023(3) 0.033(3) 0.000(2) 0.004(3) -0.010(3)
C12 0.037(3) 0.026(3) 0.034(3) 0.003(3) 0.007(3) -0.011(3)
C13 0.048(4) 0.049(3) 0.033(3) -0.001(3) 0.002(3) -0.007(3)
C14 0.054(4) 0.048(4) 0.037(3) -0.006(3) 0.011(3) -0.004(3)
C15 0.037(3) 0.040(3) 0.046(3) 0.000(3) 0.010(3) -0.001(3)
C16 0.040(3) 0.035(3) 0.041(3) -0.006(3) 0.006(3) -0.009(3)
C21 0.028(3) 0.034(4) 0.037(4) -0.009(3) 0.000(2) -0.009(2)
C22 0.026(3) 0.042(4) 0.036(4) -0.010(3) -0.006(2) -0.010(2)
C23 0.052(3) 0.043(4) 0.036(3) -0.003(3) -0.001(3) -0.014(3)
C24 0.056(3) 0.042(4) 0.050(4) -0.021(3) 0.000(3) -0.009(3)
C25 0.049(3) 0.032(3) 0.055(4) -0.007(4) 0.001(3) -0.013(3)
C26 0.038(3) 0.035(4) 0.039(3) -0.003(3) -0.003(2) -0.012(3)
C31 0.044(3) 0.031(4) 0.035(3) -0.009(3) -0.004(3) 0.000(3)
C32 0.048(3) 0.040(3) 0.049(3) -0.015(3) 0.008(3) 0.000(3)
C33 0.056(4) 0.055(4) 0.049(4) -0.005(3) 0.008(3) 0.006(3)
C34 0.070(4) 0.038(4) 0.040(3) -0.003(3) -0.005(3) 0.016(3)
C35 0.074(4) 0.037(3) 0.048(4) -0.008(3) -0.008(3) 0.000(3)
C36 0.056(3) 0.046(4) 0.042(3) -0.012(3) 0.001(3) 0.002(3)
C37 0.105(5) 0.060(4) 0.049(4) -0.017(3) 0.007(3) 0.027(4)
C41 0.033(3) 0.033(3) 0.034(3) 0.002(3) 0.000(3) -0.003(3)
C42 0.031(3) 0.036(3) 0.046(3) -0.001(3) -0.001(3) -0.007(3)
C43 0.043(4) 0.038(3) 0.041(3) -0.011(3) -0.001(3) -0.004(3)
C44 0.046(4) 0.033(3) 0.030(3) -0.001(3) -0.001(3) -0.001(3)
C45 0.036(3) 0.040(3) 0.037(3) -0.004(3) 0.004(3) -0.001(3)
C46 0.040(4) 0.032(3) 0.038(3) -0.004(3) -0.001(3) -0.007(2)
C47 0.055(3) 0.057(4) 0.053(3) -0.016(3) 0.004(3) -0.006(3)
C51 0.038(3) 0.024(3) 0.031(3) -0.004(3) -0.001(3) -0.004(3)
C52 0.034(3) 0.029(3) 0.025(3) -0.007(3) 0.004(3) -0.003(2)
C53 0.045(3) 0.024(3) 0.030(3) 0.000(2) 0.000(3) -0.003(2)
C54 0.050(4) 0.033(3) 0.028(3) -0.005(3) 0.009(3) 0.001(3)
C55 0.039(3) 0.030(3) 0.031(3) -0.002(3) 0.004(3) -0.008(3)
C56 0.036(3) 0.031(3) 0.030(3) -0.002(3) -0.004(3) -0.008(2)
C57 0.055(3) 0.049(3) 0.036(3) -0.015(3) -0.001(3) -0.009(3)
C58 0.049(3) 0.050(3) 0.038(3) -0.007(3) 0.007(3) -0.007(3)
C61 0.026(3) 0.034(3) 0.031(3) -0.009(3) -0.001(2) -0.007(2)
C62 0.029(3) 0.025(3) 0.033(3) -0.007(3) -0.004(2) -0.006(2)
C63 0.030(3) 0.041(4) 0.028(3) -0.010(3) 0.002(2) 0.000(3)
C64 0.034(3) 0.039(4) 0.031(3) -0.014(3) 0.001(2) -0.005(3)
C65 0.030(3) 0.034(3) 0.038(3) -0.012(3) -0.002(2) -0.006(3)
C66 0.035(3) 0.036(4) 0.033(3) -0.004(3) -0.002(2) -0.011(3)
C67 0.050(3) 0.043(3) 0.035(3) -0.011(3) 0.007(3) -0.005(3)
C68 0.045(3) 0.044(3) 0.044(3) -0.017(3) 0.003(2) -0.004(3)
C71 0.076(4) 0.074(5) 0.123(6) -0.015(4) 0.005(4) -0.005(4)
C72 0.072(4) 0.069(5) 0.116(6) -0.017(4) 0.010(4) -0.009(4)
C73 0.060(4) 0.073(5) 0.078(4) -0.018(4) 0.003(3) -0.005(3)

loop_
_atom_type_symbol
_atom_type_description
_atom_type_scat_dispersion_real
_atom_type_scat_dispersion_imag
_atom_type_scat_source
C C 0.0040 0.0020 'International Tables Vol C Tables 4.2.6.8 and 6.1.1.4'
H H 0.0000 0.0000 'International Tables Vol C Tables 4.2.6.8 and 6.1.1.4'
O O 0.0133 0.0073 'International Tables Vol C Tables 4.2.6.8 and 6.1.1.4'
Ti Ti 0.3056 0.5263 'International Tables Vol C Tables 4.2.6.8 and 6.1.1.4'

loop_
_geom_angle_atom_site_label_1
_geom_angle_atom_site_label_2
_geom_angle_atom_site_label_3
_geom_angle
_geom_angle_site_symmetry_1
O5 Ti O6 92.28(12) .
O5 Ti O2 92.39(13) .
O6 Ti O2 97.85(13) .
O5 Ti O4 98.05(12) .
O6 Ti O4 89.81(13) .
O2 Ti O4 166.80(13) .
O5 Ti O3 95.47(12) .
O6 Ti O3 170.07(13) .
O2 Ti O3 88.02(12) .
O4 Ti O3 82.99(12) .
O5 Ti O1 175.05(13) .
O6 Ti O1 90.15(12) .
O2 Ti O1 83.01(12) .
O4 Ti O1 86.26(12) .
O3 Ti O1 82.59(12) .
C2 O1 Ti 128.2(3) .
C4 O2 Ti 132.4(3) .
C6 O3 Ti 128.5(3) .
C8 O4 Ti 132.5(3) .
C52 O5 Ti 129.6(3) .
C62 O6 Ti 124.1(3) .
C2 C1 C12 113.5(4) .
C2 C1 H1A 108.9 .
C12 C1 H1A 108.9 .
C2 C1 H1B 108.9 .
C12 C1 H1B 108.9 .
H1A C1 H1B 107.7 .
O1 C2 C3 123.8(4) .
O1 C2 C1 115.9(4) .
C3 C2 C1 120.4(4) .
C4 C3 C2 123.5(4) .
C4 C3 H3 118.2 .
C2 C3 H3 118.2 .
O2 C4 C3 121.7(4) .
O2 C4 C31 115.6(4) .
C3 C4 C31 122.7(5) .
C6 C5 C22 113.8(3) .
C6 C5 H5A 108.8 .
C22 C5 H5A 108.8 .
C6 C5 H5B 108.8 .
C22 C5 H5B 108.8 .
H5A C5 H5B 107.7 .
O3 C6 C7 123.9(4) .
O3 C6 C5 115.5(4) .
C7 C6 C5 120.7(4) .
C8 C7 C6 123.5(4) .
C8 C7 H7 118.3 .
C6 C7 H7 118.3 .
O4 C8 C7 121.3(4) .
O4 C8 C41 115.2(4) .
C7 C8 C41 123.5(4) .
C16 C11 C12 118.8(4) .
C16 C11 C21 119.8(4) .
C12 C11 C21 121.3(4) .
C13 C12 C11 118.7(4) .
C13 C12 C1 119.0(4) .
C11 C12 C1 122.3(4) .
C14 C13 C12 120.9(5) .
C14 C13 H13 119.5 .
C12 C13 H13 119.5 .
C15 C14 C13 120.3(5) .
C15 C14 H14 119.9 .
C13 C14 H14 119.9 .
C14 C15 C16 119.6(4) .
C14 C15 H15 120.2 .
C16 C15 H15 120.2 .
C15 C16 C11 121.7(4) .
C15 C16 H16 119.2 .
C11 C16 H16 119.2 .
C26 C21 C22 118.9(4) .
C26 C21 C11 120.2(4) .
C22 C21 C11 120.9(4) .
C23 C22 C21 118.9(4) .
C23 C22 C5 119.1(4) .
C21 C22 C5 122.0(4) .
C22 C23 C24 121.2(5) .
C22 C23 H23 119.4 .
C24 C23 H23 119.4 .
C25 C24 C23 120.3(5) .
C25 C24 H24 119.8 .
C23 C24 H24 119.8 .
C24 C25 C26 119.3(5) .
C24 C25 H25 120.3 .
C26 C25 H25 120.3 .
C25 C26 C21 121.2(4) .
C25 C26 H26 119.4 .
C21 C26 H26 119.4 .
C36 C31 C32 118.4(5) .
C36 C31 C4 122.5(5) .
C32 C31 C4 119.0(5) .
C33 C32 C31 120.2(5) .
C33 C32 H32 119.9 .
C31 C32 H32 119.9 .
C32 C33 C34 121.6(5) .
C32 C33 H33 119.2 .
C34 C33 H33 119.2 .
C35 C34 C33 117.8(5) .
C35 C34 C37 121.4(5) .
C33 C34 C37 120.8(6) .
C34 C35 C36 121.7(5) .
C34 C35 H35 119.2 .
C36 C35 H35 119.2 .
C31 C36 C35 120.3(5) .
C31 C36 H36 119.9 .
C35 C36 H36 119.9 .
C34 C37 H37A 109.5 .
C34 C37 H37B 109.5 .
H37A C37 H37B 109.5 .
C34 C37 H37C 109.5 .
H37A C37 H37C 109.5 .
H37B C37 H37C 109.5 .
C42 C41 C46 117.7(4) .
C42 C41 C8 119.3(4) .
C46 C41 C8 123.0(4) .
C43 C42 C41 121.1(4) .
C43 C42 H42 119.4 .
C41 C42 H42 119.4 .
C42 C43 C44 122.2(4) .
C42 C43 H43 118.9 .
C44 C43 H43 118.9 .
C43 C44 C45 117.2(4) .
C43 C44 C47 121.9(4) .
C45 C44 C47 121.0(4) .
C44 C45 C46 122.1(4) .
C44 C45 H45 119.0 .
C46 C45 H45 119.0 .
C45 C46 C41 119.8(4) .
C45 C46 H46 120.1 .
C41 C46 H46 120.1 .
C44 C47 H47A 109.5 .
C44 C47 H47B 109.5 .
H47A C47 H47B 109.5 .
C44 C47 H47C 109.5 .
H47A C47 H47C 109.5 .
H47B C47 H47C 109.5 .
C56 C51 C52 117.5(4) .
C56 C51 C61 119.1(4) .
C52 C51 C61 123.4(4) .
O5 C52 C53 117.5(4) .
O5 C52 C51 121.1(4) .
C53 C52 C51 121.3(4) .
C54 C53 C52 118.2(4) .
C54 C53 C57 121.7(4) .
C52 C53 C57 120.1(4) .
C55 C54 C53 122.3(4) .
C55 C54 H54 118.8 .
C53 C54 H54 118.8 .
C54 C55 C56 117.8(4) .
C54 C55 C58 121.7(4) .
C56 C55 C58 120.5(4) .
C55 C56 C51 122.8(4) .
C55 C56 H56 118.6 .
C51 C56 H56 118.6 .
C53 C57 H57A 109.5 .
C53 C57 H57B 109.5 .
H57A C57 H57B 109.5 .
C53 C57 H57C 109.5 .
H57A C57 H57C 109.5 .
H57B C57 H57C 109.5 .
C55 C58 H58A 109.5 .
C55 C58 H58B 109.5 .
H58A C58 H58B 109.5 .
C55 C58 H58C 109.5 .
H58A C58 H58C 109.5 .
H58B C58 H58C 109.5 .
C66 C61 C62 118.0(4) .
C66 C61 C51 119.7(4) .
C62 C61 C51 122.1(4) .
O6 C62 C63 118.3(4) .
O6 C62 C61 120.2(4) .
C63 C62 C61 121.5(4) .
C62 C63 C64 117.7(4) .
C62 C63 C67 120.7(4) .
C64 C63 C67 121.6(4) .
C65 C64 C63 123.2(4) .
C65 C64 H64 118.4 .
C63 C64 H64 118.4 .
C64 C65 C66 116.8(4) .
C64 C65 C68 121.1(4) .
C66 C65 C68 122.2(4) .
C61 C66 C65 122.8(4) .
C61 C66 H66 118.6 .
C65 C66 H66 118.6 .
C63 C67 H67A 109.5 .
C63 C67 H67B 109.5 .
H67A C67 H67B 109.5 .
C63 C67 H67C 109.5 .
H67A C67 H67C 109.5 .
H67B C67 H67C 109.5 .
C65 C68 H68A 109.5 .
C65 C68 H68B 109.5 .
H68A C68 H68B 109.5 .
C65 C68 H68C 109.5 .
H68A C68 H68C 109.5 .
H68B C68 H68C 109.5 .
C72 C71 H71A 109.5 .
C72 C71 H71B 109.5 .
H71A C71 H71B 109.5 .
C72 C71 H71C 109.5 .
H71A C71 H71C 109.5 .
H71B C71 H71C 109.5 .
C73 C72 C71 121.4(5) .
C73 C72 H72A 107.0 .
C71 C72 H72A 107.0 .
C73 C72 H72B 107.0 .
C71 C72 H72B 107.0 .
H72A C72 H72B 106.7 .
C73 C73 C72 122.3(6) 2_666
C73 C73 H73A 106.8 2_666
C72 C73 H73A 106.8 .
C73 C73 H73B 106.8 2_666
C72 C73 H73B 106.8 .
H73A C73 H73B 106.6 .

loop_
_geom_bond_atom_site_label_1
_geom_bond_atom_site_label_2
_geom_bond_distance
_geom_bond_site_symmetry_2
Ti O5 1.840(3) .
Ti O6 1.854(3) .
Ti O2 1.966(3) .
Ti O4 1.970(3) .
Ti O3 2.022(3) .
Ti O1 2.040(3) .
O1 C2 1.283(5) .
O2 C4 1.293(5) .
O3 C6 1.290(5) .
O4 C8 1.296(5) .
O5 C52 1.367(5) .
O6 C62 1.372(5) .
C1 C2 1.507(6) .
C1 C12 1.513(6) .
C1 H1A 0.9900 .
C1 H1B 0.9900 .
C2 C3 1.393(6) .
C3 C4 1.390(6) .
C3 H3 0.9500 .
C4 C31 1.478(6) .
C5 C6 1.515(6) .
C5 C22 1.532(6) .
C5 H5A 0.9900 .
C5 H5B 0.9900 .
C6 C7 1.393(6) .
C7 C8 1.387(6) .
C7 H7 0.9500 .
C8 C41 1.485(6) .
C11 C16 1.398(6) .
C11 C12 1.408(6) .
C11 C21 1.488(6) .
C12 C13 1.398(6) .
C13 C14 1.388(6) .
C13 H13 0.9500 .
C14 C15 1.374(6) .
C14 H14 0.9500 .
C15 C16 1.376(6) .
C15 H15 0.9500 .
C16 H16 0.9500 .
C21 C26 1.400(6) .
C21 C22 1.407(6) .
C22 C23 1.383(6) .
C23 C24 1.388(6) .
C23 H23 0.9500 .
C24 C25 1.373(6) .
C24 H24 0.9500 .
C25 C26 1.386(6) .
C25 H25 0.9500 .
C26 H26 0.9500 .
C31 C36 1.385(6) .
C31 C32 1.402(6) .
C32 C33 1.382(6) .
C32 H32 0.9500 .
C33 C34 1.384(7) .
C33 H33 0.9500 .
C34 C35 1.383(7) .
C34 C37 1.511(7) .
C35 C36 1.389(6) .
C35 H35 0.9500 .
C36 H36 0.9500 .
C37 H37A 0.9800 .
C37 H37B 0.9800 .
C37 H37C 0.9800 .
C41 C42 1.397(6) .
C41 C46 1.404(6) .
C42 C43 1.373(6) .
C42 H42 0.9500 .
C43 C44 1.379(6) .
C43 H43 0.9500 .
C44 C45 1.391(6) .
C44 C47 1.504(6) .
C45 C46 1.393(6) .
C45 H45 0.9500 .
C46 H46 0.9500 .
C47 H47A 0.9800 .
C47 H47B 0.9800 .
C47 H47C 0.9800 .
C51 C56 1.399(6) .
C51 C52 1.404(6) .
C51 C61 1.501(6) .
C52 C53 1.398(6) .
C53 C54 1.398(6) .
C53 C57 1.513(6) .
C54 C55 1.383(6) .
C54 H54 0.9500 .
C55 C56 1.384(6) .
C55 C58 1.521(6) .
C56 H56 0.9500 .
C57 H57A 0.9800 .
C57 H57B 0.9800 .
C57 H57C 0.9800 .
C58 H58A 0.9800 .
C58 H58B 0.9800 .
C58 H58C 0.9800 .
C61 C66 1.385(6) .
C61 C62 1.405(6) .
C62 C63 1.387(6) .
C63 C64 1.393(6) .
C63 C67 1.514(6) .
C64 C65 1.389(6) .
C64 H64 0.9500 .
C65 C66 1.391(6) .
C65 C68 1.502(6) .
C66 H66 0.9500 .
C67 H67A 0.9800 .
C67 H67B 0.9800 .
C67 H67C 0.9800 .
C68 H68A 0.9800 .
C68 H68B 0.9800 .
C68 H68C 0.9800 .
C71 C72 1.458(7) .
C71 H71A 0.9800 .
C71 H71B 0.9800 .
C71 H71C 0.9800 .
C72 C73 1.454(7) .
C72 H72A 0.9900 .
C72 H72B 0.9900 .
C73 C73 1.446(10) 2_666
C73 H73A 0.9900 .
C73 H73B 0.9900 .
